data_4021395
loop_
_publ_author_name
'Shin-ya Tanaka'
'Makoto Yasuda'
'Akio Baba'

_publ_contact_author_email ' baba@chem.eng.osaka-u.ac.jp'
_publ_contact_author_fax ' 81(6)68797387 '
_publ_contact_author_name ' Dr Akio Baba'
_publ_contact_author_phone ' 81(6)68797386 '
_publ_section_title
;
 Practical and Simple Synthesis of Substituted Quinolines
 by an HCl-DMSO System on a Large Scale:
 Remarkable Effect of the Chloride Ion
;
_journal_name_full 'Journal of Organic Chemistry'
_journal_page_first 800
_journal_page_last 803
_journal_paper_doi 10.1021/jo052004y
_journal_volume 71
_journal_year 2006
_chemical_formula_moiety 'C22 H17 N '
_chemical_formula_sum 'C22 H17 N'
_chemical_formula_weight 295.38
_space_group_IT_number 14
_symmetry_cell_setting monoclinic
_symmetry_space_group_name_Hall '-P 2yn'
_symmetry_space_group_name_H-M 'P 1 21/n 1'
_audit_creation_date 'Tue Oct 19 19:04:15 2004'
_audit_creation_method 'by teXsan'
_cell_angle_alpha 90
_cell_angle_beta 94.71(1)
_cell_angle_gamma 90
_cell_formula_units_Z 4
_cell_length_a 13.878(3)
_cell_length_b 5.461(3)
_cell_length_c 21.321(2)
_cell_measurement_reflns_used 16
_cell_measurement_temperature 296.2
_cell_measurement_theta_max 11.4
_cell_measurement_theta_min 10.3
_cell_volume 1610.6(8)
_computing_cell_refinement 'MSC/AFC Diffractometer Control'
_computing_data_collection 'MSC/AFC Diffractometer Control'
_computing_data_reduction 'teXsan Ver. 1.11'
_computing_publication_material 'teXsan Ver. 1.11'
_computing_structure_refinement 'teXsan Ver. 1.10'
_computing_structure_solution SIR92
_diffrn_measured_fraction_theta_full 0.8229
_diffrn_measured_fraction_theta_max 0.8229
_diffrn_measurement_device_type 'Rigaku AFC5R'
_diffrn_measurement_method \w-2\q
_diffrn_radiation_type 'Mo K\a'
_diffrn_radiation_wavelength 0.7107
_diffrn_reflns_av_R_equivalents 0.102
_diffrn_reflns_limit_h_max 14
_diffrn_reflns_limit_h_min 0
_diffrn_reflns_limit_k_max 6
_diffrn_reflns_limit_k_min 0
_diffrn_reflns_limit_l_max 25
_diffrn_reflns_limit_l_min -25
_diffrn_reflns_number 2763
_diffrn_reflns_theta_full 25.00
_diffrn_reflns_theta_max 25.00
_diffrn_standards_decay_% 1.72
_diffrn_standards_interval_count 150
_diffrn_standards_number 3
_exptl_absorpt_coefficient_mu 0.070
_exptl_absorpt_correction_T_max 0.999
_exptl_absorpt_correction_T_min 0.964
_exptl_absorpt_correction_type psi-scan
_exptl_absorpt_process_details '(North, Phillips & Mathews, 1968)'
_exptl_crystal_colour colorless
_exptl_crystal_density_diffrn 1.218
_exptl_crystal_density_method 'not measured'
_exptl_crystal_description prismatic
_exptl_crystal_size_max 0.200
_exptl_crystal_size_mid 0.200
_exptl_crystal_size_min 0.200
_refine_diff_density_max 0.26
_refine_diff_density_min -0.27
_refine_ls_extinction_method none
_refine_ls_goodness_of_fit_ref 1.542
_refine_ls_hydrogen_treatment refall
_refine_ls_number_parameters 276
_refine_ls_number_reflns 2344
_refine_ls_R_factor_gt 0.0537
_refine_ls_shift/su_max 1.1461
_refine_ls_structure_factor_coef Fsqd
_refine_ls_weighting_details 'w = 1/[\s^2^(Fo^2^) + (0.05000(Max(Fo^2^,0) + 2Fc^2^)/3)^2^]'
_refine_ls_weighting_scheme calc
_refine_ls_wR_factor_ref 0.2393
_reflns_number_gt 763
_reflns_number_total 2344
_reflns_threshold_expression F^2^>2.0\s(F^2^)
_cod_data_source_file jo052004ysi20050924_014141.cif
_cod_original_sg_symbol_H-M 'P 21/n'
_cod_original_formula_sum 'C22 H17 N '
_cod_database_code 4021395

loop_
_symmetry_equiv_pos_as_xyz
x,y,z
1/2-x,1/2+y,1/2-z
-x,-y,-z
1/2+x,1/2-y,1/2+z

loop_
_atom_site_label
_atom_site_type_symbol
_atom_site_fract_x
_atom_site_fract_y
_atom_site_fract_z
_atom_site_U_iso_or_equiv
_atom_site_adp_type
_atom_site_occupancy
_atom_site_calc_flag
N(1) N 0.1314(4) 0.160(1) 0.5017(3) 0.054(2) Uani 1.00 d
C(1) C 0.1862(5) 0.335(2) 0.5275(3) 0.049(2) Uani 1.00 d
C(2) C 0.1620(5) 0.415(2) 0.5921(3) 0.048(3) Uani 1.00 d
C(3) C 0.1091(7) 0.623(2) 0.5999(4) 0.080(4) Uani 1.00 d
C(4) C 0.0867(6) 0.692(2) 0.6603(4) 0.079(4) Uani 1.00 d
C(5) C 0.1196(6) 0.556(2) 0.7118(4) 0.069(3) Uani 1.00 d
C(6) C 0.1715(6) 0.350(2) 0.7039(4) 0.076(3) Uani 1.00 d
C(7) C 0.1928(6) 0.277(2) 0.6440(4) 0.066(3) Uani 1.00 d
C(8) C 0.2633(5) 0.446(2) 0.4977(3) 0.056(3) Uani 1.00 d
C(9) C 0.3255(6) 0.637(2) 0.5319(4) 0.066(3) Uani 1.00 d
C(10) C 0.3995(5) 0.536(2) 0.5808(4) 0.057(3) Uani 1.00 d
C(11) C 0.4181(6) 0.651(2) 0.6379(4) 0.074(3) Uani 1.00 d
C(12) C 0.4870(7) 0.558(2) 0.6826(4) 0.085(4) Uani 1.00 d
C(13) C 0.5368(7) 0.347(2) 0.6710(5) 0.082(4) Uani 1.00 d
C(14) C 0.5184(6) 0.230(2) 0.6145(5) 0.081(4) Uani 1.00 d
C(15) C 0.4503(6) 0.324(2) 0.5706(4) 0.070(4) Uani 1.00 d
C(16) C 0.2805(6) 0.365(2) 0.4396(4) 0.066(3) Uani 1.00 d
C(17) C 0.2247(5) 0.177(2) 0.4097(3) 0.058(3) Uani 1.00 d
C(18) C 0.2387(7) 0.080(2) 0.3508(4) 0.086(4) Uani 1.00 d
C(19) C 0.1840(7) -0.110(2) 0.3254(4) 0.083(4) Uani 1.00 d
C(20) C 0.1098(7) -0.211(2) 0.3589(5) 0.086(4) Uani 1.00 d
C(21) C 0.0942(6) -0.116(2) 0.4164(4) 0.069(3) Uani 1.00 d
C(22) C 0.1502(5) 0.074(2) 0.4435(3) 0.053(3) Uani 1.00 d
H(1) H 0.087(6) 0.72(2) 0.565(4) 0.11(1) Uiso 1.00 calc
H(2) H 0.040(8) 0.85(2) 0.668(5) 0.191(7) Uiso 1.00 calc
H(3) H 0.097(4) 0.60(1) 0.755(3) 0.08(1) Uiso 1.00 calc
H(4) H 0.191(6) 0.24(2) 0.744(4) 0.147(9) Uiso 1.00 calc
H(5) H 0.238(5) 0.15(1) 0.640(3) 0.07(1) Uiso 1.00 calc
H(6) H 0.284(5) 0.76(1) 0.556(3) 0.08(1) Uiso 1.00 calc
H(7) H 0.358(5) 0.73(1) 0.504(3) 0.08(1) Uiso 1.00 calc
H(8) H 0.385(5) 0.80(2) 0.648(3) 0.08(1) Uiso 1.00 calc
H(9) H 0.500(5) 0.63(1) 0.724(3) 0.08(1) Uiso 1.00 calc
H(10) H 0.583(5) 0.28(2) 0.703(4) 0.10(1) Uiso 1.00 calc
H(11) H 0.555(6) 0.08(2) 0.605(4) 0.105(10) Uiso 1.00 calc
H(12) H 0.444(3) 0.258(9) 0.529(2) 0.01(1) Uiso 1.00 calc
H(13) H 0.333(5) 0.45(1) 0.420(3) 0.08(1) Uiso 1.00 calc
H(14) H 0.287(5) 0.14(2) 0.327(3) 0.08(1) Uiso 1.00 calc
H(15) H 0.193(5) -0.18(2) 0.279(3) 0.10(1) Uiso 1.00 calc
H(16) H 0.072(5) -0.35(1) 0.341(3) 0.08(1) Uiso 1.00 calc
H(17) H 0.041(4) -0.16(1) 0.440(3) 0.07(1) Uiso 1.00 calc

loop_
_atom_site_aniso_label
_atom_site_aniso_U_11
_atom_site_aniso_U_22
_atom_site_aniso_U_33
_atom_site_aniso_U_12
_atom_site_aniso_U_13
_atom_site_aniso_U_23
N(1) 0.049(4) 0.062(5) 0.051(4) -0.002(4) -0.003(3) -0.006(4)
C(1) 0.047(5) 0.056(6) 0.044(4) 0.004(5) 0.002(4) 0.000(5)
C(2) 0.038(4) 0.046(6) 0.060(5) -0.006(4) 0.004(4) -0.002(5)
C(3) 0.099(7) 0.074(9) 0.068(7) 0.022(7) 0.012(5) 0.002(6)
C(4) 0.101(7) 0.056(7) 0.081(7) 0.014(6) 0.015(6) -0.001(6)
C(5) 0.071(6) 0.076(8) 0.059(6) -0.001(6) 0.006(5) -0.010(6)
C(6) 0.076(6) 0.100(9) 0.053(6) 0.018(7) 0.015(4) 0.006(6)
C(7) 0.066(6) 0.073(7) 0.060(5) 0.031(5) 0.002(5) 0.005(6)
C(8) 0.048(5) 0.068(7) 0.054(5) 0.000(5) 0.009(4) 0.004(5)
C(9) 0.066(6) 0.058(7) 0.074(6) -0.016(6) 0.012(5) 0.005(5)
C(10) 0.052(5) 0.049(6) 0.072(6) -0.015(5) 0.014(4) -0.005(5)
C(11) 0.080(7) 0.071(7) 0.072(6) -0.010(6) 0.010(5) -0.014(6)
C(12) 0.092(7) 0.11(1) 0.052(6) -0.010(8) -0.001(5) -0.006(7)
C(13) 0.069(7) 0.085(9) 0.091(8) -0.006(7) 0.005(6) 0.012(7)
C(14) 0.055(7) 0.078(9) 0.109(8) -0.007(6) 0.009(6) 0.003(7)
C(15) 0.064(6) 0.074(8) 0.073(7) -0.013(6) 0.008(5) -0.010(6)
C(16) 0.059(6) 0.077(7) 0.064(6) -0.009(6) 0.016(5) 0.002(6)
C(17) 0.057(6) 0.080(8) 0.039(5) 0.008(5) 0.005(4) 0.012(5)
C(18) 0.072(7) 0.13(1) 0.055(6) 0.007(8) 0.006(5) -0.003(7)
C(19) 0.081(7) 0.124(10) 0.042(5) 0.024(7) -0.014(5) -0.025(7)
C(20) 0.070(7) 0.12(1) 0.068(7) -0.001(7) -0.017(5) -0.021(7)
C(21) 0.063(6) 0.079(8) 0.063(6) 0.003(6) -0.006(5) -0.010(6)
C(22) 0.051(5) 0.068(7) 0.038(4) 0.004(5) -0.006(4) -0.001(5)

loop_
_atom_type_symbol
_atom_type_description
_atom_type_scat_dispersion_real
_atom_type_scat_dispersion_imag
_atom_type_scat_source
C C 0.003 0.002
;International Tables for Crystallography
(1992, Vol. C, Tables 4.2.6.8 and 6.1.1.1)
;
H H 0.000 0.000
;International Tables for Crystallography
(1992, Vol. C, Table 6.1.1.2)
;
N N 0.006 0.003
;International Tables for Crystallography
(1992, Vol. C, Tables 4.2.6.8 and 6.1.1.1)
;

loop_
_geom_angle_atom_site_label_1
_geom_angle_atom_site_label_2
_geom_angle_atom_site_label_3
_geom_angle
_geom_angle_publ_flag
C(1) N(1) C(22) 118.7(6) yes
N(1) C(1) C(2) 115.4(6) yes
N(1) C(1) C(8) 123.6(7) yes
C(2) C(1) C(8) 121.0(7) yes
C(1) C(2) C(3) 120.8(7) yes
C(1) C(2) C(7) 119.8(8) yes
C(3) C(2) C(7) 119.4(7) yes
C(2) C(3) C(4) 119.7(8) yes
C(2) C(3) H(1) 120(5) no
C(4) C(3) H(1) 119(5) no
C(3) C(4) C(5) 120.4(9) yes
C(3) C(4) H(2) 122(5) no
C(5) C(4) H(2) 117(5) no
C(4) C(5) C(6) 119.7(9) yes
C(4) C(5) H(3) 119(3) no
C(6) C(5) H(3) 120(4) no
C(5) C(6) C(7) 120.5(9) yes
C(5) C(6) H(4) 117(5) no
C(7) C(6) H(4) 121(5) no
C(2) C(7) C(6) 120.3(8) yes
C(2) C(7) H(5) 119(4) no
C(6) C(7) H(5) 119(3) no
C(1) C(8) C(9) 120.1(7) yes
C(1) C(8) C(16) 117.6(8) yes
C(9) C(8) C(16) 122.2(8) yes
C(8) C(9) C(10) 114.3(8) yes
C(8) C(9) H(6) 111(4) no
C(8) C(9) H(7) 110(4) no
C(10) C(9) H(6) 105(3) no
C(10) C(9) H(7) 107(4) no
H(6) C(9) H(7) 107(6) no
C(9) C(10) C(11) 120.7(9) yes
C(9) C(10) C(15) 121.8(8) yes
C(11) C(10) C(15) 117.5(9) yes
C(10) C(11) C(12) 120.5(10) yes
C(10) C(11) H(8) 121(4) no
C(12) C(11) H(8) 117(4) no
C(11) C(12) C(13) 120.7(10) yes
C(11) C(12) H(9) 122(4) no
C(13) C(12) H(9) 116(4) no
C(12) C(13) C(14) 119.3(10) yes
C(12) C(13) H(10) 120(4) no
C(14) C(13) H(10) 119(5) no
C(13) C(14) C(15) 119(1) yes
C(13) C(14) H(11) 120(4) no
C(15) C(14) H(11) 119(5) no
C(10) C(15) C(14) 122.4(10) yes
C(10) C(15) H(12) 117(3) no
C(14) C(15) H(12) 119(3) no
C(8) C(16) C(17) 121.4(8) yes
C(8) C(16) H(13) 115(4) no
C(17) C(16) H(13) 123(4) no
C(16) C(17) C(18) 125.0(9) yes
C(16) C(17) C(22) 117.0(7) yes
C(18) C(17) C(22) 118.0(9) yes
C(17) C(18) C(19) 122.0(9) yes
C(17) C(18) H(14) 120(4) no
C(19) C(18) H(14) 117(4) no
C(18) C(19) C(20) 119.9(9) yes
C(18) C(19) H(15) 122(4) no
C(20) C(19) H(15) 117(3) no
C(19) C(20) C(21) 118.9(10) yes
C(19) C(20) H(16) 119(4) no
C(21) C(20) H(16) 121(4) no
C(20) C(21) C(22) 122.0(9) yes
C(20) C(21) H(17) 123(4) no
C(22) C(21) H(17) 114(4) no
N(1) C(22) C(17) 121.7(8) yes
N(1) C(22) C(21) 119.2(8) yes
C(17) C(22) C(21) 119.1(8) yes

loop_
_geom_bond_atom_site_label_1
_geom_bond_atom_site_label_2
_geom_bond_distance
_geom_bond_publ_flag
N(1) C(1) 1.314(9) yes
N(1) C(22) 1.371(8) yes
C(1) C(2) 1.510(9) yes
C(1) C(8) 1.424(9) yes
C(2) C(3) 1.37(1) yes
C(2) C(7) 1.377(9) yes
C(3) C(4) 1.40(1) yes
C(3) H(1) 0.94(8) no
C(4) C(5) 1.37(1) yes
C(4) H(2) 1.1(1) no
C(5) C(6) 1.35(1) yes
C(5) H(3) 1.03(6) no
C(6) C(7) 1.39(1) yes
C(6) H(4) 1.05(9) no
C(7) H(5) 0.95(7) no
C(8) C(9) 1.50(1) yes
C(8) C(16) 1.357(10) yes
C(9) C(10) 1.51(1) yes
C(9) H(6) 1.05(7) no
C(9) H(7) 0.93(7) no
C(10) C(11) 1.38(1) yes
C(10) C(15) 1.38(1) yes
C(11) C(12) 1.39(1) yes
C(11) H(8) 0.98(8) no
C(12) C(13) 1.38(1) yes
C(12) H(9) 0.98(7) no
C(13) C(14) 1.37(1) yes
C(13) H(10) 0.98(8) no
C(14) C(15) 1.37(1) yes
C(14) H(11) 0.98(8) no
C(15) H(12) 0.95(4) no
C(16) C(17) 1.41(1) yes
C(16) H(13) 0.98(7) no
C(17) C(18) 1.39(1) yes
C(17) C(22) 1.423(9) yes
C(18) C(19) 1.37(1) yes
C(18) H(14) 0.94(7) no
C(19) C(20) 1.41(1) yes
C(19) H(15) 1.09(7) no
C(20) C(21) 1.36(1) yes
C(20) H(16) 0.99(8) no
C(21) C(22) 1.40(1) yes
C(21) H(17) 0.97(6) no

loop_
_geom_contact_atom_site_label_1
_geom_contact_atom_site_label_2
_geom_contact_distance
_geom_contact_site_symmetry_2
N(1) H(17) 2.78(6) 3_556
N(1) H(1) 2.86(9) 1_545
N(1) H(6) 3.20(7) 1_545
N(1) H(1) 3.30(8) 3_566
C(1) H(17) 3.41(7) 3_556
C(1) H(6) 3.46(8) 1_545
C(2) H(17) 3.16(7) 3_556
C(3) H(16) 3.26(7) 3_556
C(3) H(17) 3.32(7) 3_556
C(3) H(5) 3.45(7) 1_565
C(4) H(16) 2.88(8) 3_556
C(4) H(5) 3.31(7) 1_565
C(4) C(7) 3.55(1) 1_565
C(4) H(4) 3.57(8) 2_556
C(5) H(4) 2.91(8) 2_556
C(5) H(16) 3.01(7) 3_556
C(5) H(9) 3.22(7) 2_546
C(5) H(8) 3.30(7) 2_546
C(6) H(4) 3.02(9) 2_556
C(6) H(9) 3.17(7) 2_546
C(6) H(8) 3.32(7) 2_546
C(6) H(2) 3.3(1) 1_545
C(6) H(16) 3.43(7) 3_556
C(6) H(3) 3.53(6) 2_546
C(7) H(2) 3.2(1) 1_545
C(9) H(12) 3.59(5) 3_666
C(10) H(12) 3.51(5) 3_666
C(11) H(4) 3.09(9) 2_556
C(11) H(11) 3.14(9) 1_565
C(11) H(3) 3.36(7) 2_556
C(11) C(14) 3.51(1) 1_565
C(12) H(3) 3.11(7) 2_546
C(12) H(4) 3.20(9) 2_556
C(12) H(2) 3.4(1) 2_546
C(12) H(15) 3.44(7) 4_555
C(12) H(13) 3.46(7) 3_666
C(12) H(3) 3.48(7) 2_556
C(12) H(11) 3.48(9) 1_565
C(12) H(14) 3.55(7) 3_666
C(13) H(3) 2.87(7) 2_546
C(13) H(13) 2.98(7) 3_666
C(13) H(15) 3.54(7) 4_555
C(14) H(13) 2.86(8) 3_666
C(14) H(8) 3.10(8) 1_545
C(14) H(7) 3.17(7) 3_666
C(14) H(3) 3.39(7) 2_546
C(14) H(14) 3.54(7) 3_656
C(15) H(7) 3.22(7) 3_666
C(15) H(13) 3.25(7) 3_666
C(15) H(8) 3.45(8) 1_545
C(15) H(12) 3.52(5) 3_666
C(16) H(11) 3.53(9) 3_656
C(17) H(11) 3.41(8) 3_656
C(17) H(7) 3.58(7) 1_545
C(17) H(16) 3.58(7) 1_565
C(18) H(11) 3.08(8) 3_656
C(18) H(15) 3.26(8) 2_555
C(18) H(10) 3.43(8) 3_656
C(19) H(9) 3.20(7) 4_454
C(19) H(10) 3.39(8) 4_454
C(19) H(2) 3.4(1) 3_566
C(19) H(10) 3.47(7) 3_656
C(19) H(14) 3.57(7) 2_545
C(20) H(2) 2.9(1) 3_566
C(20) H(9) 3.16(7) 4_454
C(21) H(2) 2.9(1) 3_566
C(21) H(1) 3.30(8) 1_545
C(21) H(1) 3.37(9) 3_566
C(22) H(6) 3.38(7) 1_545
C(22) H(1) 3.41(9) 1_545
C(22) H(2) 3.4(1) 3_566
C(22) H(1) 3.47(8) 3_566
C(22) H(7) 3.59(7) 1_545
H(1) H(17) 2.8(1) 1_565
H(1) H(17) 3.0(1) 3_566
H(1) H(5) 3.5(1) 1_565
H(1) H(17) 3.5(1) 3_556
H(2) H(9) 2.9(1) 2_556
H(2) H(17) 3.0(1) 3_566
H(2) H(16) 3.1(1) 3_556
H(2) H(16) 3.1(1) 3_566
H(2) H(5) 3.3(1) 1_565
H(2) H(4) 3.3(1) 1_565
H(2) H(10) 3.4(1) 2_556
H(3) H(8) 2.6(1) 2_546
H(3) H(10) 2.88(10) 2_556
H(3) H(9) 2.9(1) 2_546
H(3) H(4) 3.0(1) 2_556
H(3) H(5) 3.07(9) 2_556
H(3) H(9) 3.2(1) 2_556
H(3) H(16) 3.28(9) 3_556
H(4) H(8) 2.6(1) 2_546
H(4) H(9) 2.9(1) 2_546
H(4) H(4) 3.18(8) 2_556
H(4) H(4) 3.18(8) 2_546
H(4) H(5) 3.4(1) 2_556
H(5) H(8) 2.8(1) 1_545
H(5) H(6) 2.9(1) 1_545
H(6) H(12) 3.59(9) 1_565
H(7) H(11) 2.9(1) 3_666
H(7) H(12) 2.89(8) 3_666
H(7) H(12) 3.16(9) 1_565
H(8) H(11) 3.0(1) 1_565
H(9) H(15) 2.83(10) 4_555
H(9) H(16) 2.9(1) 4_555
H(9) H(14) 3.45(10) 3_666
H(10) H(14) 3.0(1) 3_656
H(10) H(15) 3.1(1) 4_555
H(10) H(15) 3.15(10) 3_656
H(10) H(13) 3.3(1) 3_666
H(11) H(14) 2.8(1) 3_656
H(11) H(13) 3.1(1) 3_666
H(11) H(13) 3.4(1) 3_656
H(11) H(12) 3.41(10) 3_656
H(12) H(12) 3.35(10) 3_666
H(12) H(12) 3.49(10) 3_656
H(12) H(13) 3.57(8) 3_666
H(15) H(15) 3.43(8) 2_555
H(15) H(15) 3.43(8) 2_545
H(17) H(17) 3.4(1) 3_556

loop_
_geom_torsion_atom_site_label_1
_geom_torsion_atom_site_label_2
_geom_torsion_atom_site_label_3
_geom_torsion_atom_site_label_4
_geom_torsion
_geom_torsion_publ_flag
N(1) C(1) C(2) C(3) -100.1(9) yes
N(1) C(1) C(2) C(7) 79.4(8) yes
N(1) C(1) C(8) C(9) -177.1(7) yes
N(1) C(1) C(8) C(16) 0(1) yes
N(1) C(22) C(17) C(16) 2(1) yes
N(1) C(22) C(17) C(18) -179.7(7) yes
N(1) C(22) C(21) C(20) -179.5(8) yes
C(1) N(1) C(22) C(17) -2.5(10) yes
C(1) N(1) C(22) C(21) 178.3(7) yes
C(1) C(2) C(3) C(4) 179.3(8) yes
C(1) C(2) C(7) C(6) 179.6(7) yes
C(1) C(8) C(9) C(10) 77.1(10) yes
C(1) C(8) C(16) C(17) 0(1) yes
C(2) C(1) N(1) C(22) -178.8(7) yes
C(2) C(1) C(8) C(9) 3(1) yes
C(2) C(1) C(8) C(16) -179.8(8) yes
C(2) C(3) C(4) C(5) 1(1) yes
C(2) C(7) C(6) C(5) 0(1) yes
C(3) C(2) C(1) C(8) 79.7(9) yes
C(3) C(2) C(7) C(6) 0(1) yes
C(3) C(4) C(5) C(6) -1(1) yes
C(4) C(3) C(2) C(7) 0(1) yes
C(4) C(5) C(6) C(7) 0(1) yes
C(7) C(2) C(1) C(8) -100.8(9) yes
C(8) C(1) N(1) C(22) 1(1) yes
C(8) C(9) C(10) C(11) -139.5(8) yes
C(8) C(9) C(10) C(15) 39(1) yes
C(8) C(16) C(17) C(18) -178.7(8) yes
C(8) C(16) C(17) C(22) 0(1) yes
C(9) C(8) C(16) C(17) 176.6(8) yes
C(9) C(10) C(11) C(12) -179.5(8) yes
C(9) C(10) C(15) C(14) 179.6(8) yes
C(10) C(9) C(8) C(16) -99.8(9) yes
C(10) C(11) C(12) C(13) 0(1) yes
C(10) C(15) C(14) C(13) 0(1) yes
C(11) C(10) C(15) C(14) 0(1) yes
C(11) C(12) C(13) C(14) 0(1) yes
C(12) C(11) C(10) C(15) 0(1) yes
C(12) C(13) C(14) C(15) 0(1) yes
C(16) C(17) C(18) C(19) 177.5(9) yes
C(16) C(17) C(22) C(21) -178.7(7) yes
C(17) C(18) C(19) C(20) 0(1) yes
C(17) C(22) C(21) C(20) 1(1) yes
C(18) C(17) C(22) C(21) 0(1) yes
C(18) C(19) C(20) C(21) 0(1) yes
C(19) C(18) C(17) C(22) 0(1) yes
C(19) C(20) C(21) C(22) 0(1) yes
C(19) C(20) C(21) C(22) 0(1) yes

loop_
_cod_related_entry_id
_cod_related_entry_database
_cod_related_entry_code
1 ChemSpider 9776538
